data_7720383
loop_
_publ_author_name
'Mittag, Simon M.'
'Klopf, Jonas'
'Virovets, Alexander V.'
'Peresypkina, Eugenia'
'Lerner, Hans-Wolfram'
'Helten, Holger'
'Wagner, Matthias'

_publ_section_title
;
 Fraternal twins: B<sub>2</sub>O<sub>2</sub>- or
 B<sub>2</sub>N<sub>2</sub>-doped polycyclic &#x3c0; systems and their
 formation mechanism <i>via</i> regiodivergent Au- <i>versus</i>
 amine-catalyzed cyclizations.
;
_journal_issue 14
_journal_name_full 'Dalton transactions (Cambridge, England : 2003)'
_journal_page_first 5553
_journal_page_last 5564
_journal_paper_doi 10.1039/d6dt00412a
_journal_volume 55
_journal_year 2026
_chemical_formula_moiety 'C25 H21 B O'
_chemical_formula_sum 'C25 H21 B O'
_chemical_formula_weight 348.23
_space_group_crystal_system monoclinic
_space_group_IT_number 14
_space_group_name_Hall '-P 2ybc'
_space_group_name_H-M_alt 'P 1 21/c 1'
_atom_sites_solution_hydrogens geom
_atom_sites_solution_primary dual
_atom_sites_solution_secondary difmap
_audit_creation_method SHELXL-2019/3
_audit_update_record
;
2026-01-15 deposited with the CCDC.	2026-02-27 downloaded from the CCDC.
;
_cell_angle_alpha 90
_cell_angle_beta 98.67(5)
_cell_angle_gamma 90
_cell_formula_units_Z 4
_cell_length_a 12.179(6)
_cell_length_b 15.248(2)
_cell_length_c 10.385(2)
_cell_measurement_reflns_used 2036
_cell_measurement_temperature 100(2)
_cell_measurement_theta_max 30.4300
_cell_measurement_theta_min 1.6700
_cell_volume 1906.5(11)
_computing_cell_refinement 'CrysAlisPro 1.171.43.144a (Rigaku OD, 2024)'
_computing_data_collection 'P24 beamline local software'
_computing_data_reduction 'CrysAlisPro 1.171.43.144a (Rigaku OD, 2024)'
_computing_publication_material 'IUCr PublCIF online service'
_computing_structure_refinement 'SHELXL-2019/2 (Sheldrick, 2019)'
_computing_structure_solution 'SHELXT (G. M. Sheldrick, 2015)'
_diffrn_ambient_temperature 100(2)
_diffrn_detector 'X-Spectrum Lambda 7.5M CdTe photon-counting detector'
_diffrn_detector_area_resol_mean 18.2
_diffrn_measured_fraction_theta_full 0.998
_diffrn_measured_fraction_theta_max 0.991
_diffrn_measurement_device 'DESY Petra3 P24 beamline, Huber diffractometer, Lambda 7.5M CdTe'
_diffrn_measurement_method '\f scans'
_diffrn_radiation_probe x-ray
_diffrn_radiation_type synchrotron
_diffrn_radiation_wavelength 0.560
_diffrn_reflns_av_R_equivalents 0.0599
_diffrn_reflns_av_sigmaI/netI 0.0174
_diffrn_reflns_Laue_measured_fraction_full 0.998
_diffrn_reflns_Laue_measured_fraction_max 0.991
_diffrn_reflns_limit_h_max 18
_diffrn_reflns_limit_h_min -19
_diffrn_reflns_limit_k_max 24
_diffrn_reflns_limit_k_min -24
_diffrn_reflns_limit_l_max 16
_diffrn_reflns_limit_l_min -16
_diffrn_reflns_number 17112
_diffrn_reflns_point_group_measured_fraction_full 0.998
_diffrn_reflns_point_group_measured_fraction_max 0.991
_diffrn_reflns_theta_full 19.633
_diffrn_reflns_theta_max 26.847
_diffrn_reflns_theta_min 1.698
_diffrn_source synchrotron
_exptl_absorpt_coefficient_mu 0.047
_exptl_absorpt_correction_T_max 1.00000
_exptl_absorpt_correction_T_min 0.87263
_exptl_absorpt_correction_type multi-scan
_exptl_absorpt_process_details
;
CrysAlisPro 1.171.43.144a (Rigaku Oxford Diffraction, 2024)
Empirical absorption correction using spherical harmonics,
implemented in SCALE3 ABSPACK scaling algorithm.
;
_exptl_crystal_colour colourless
_exptl_crystal_density_diffrn 1.213
_exptl_crystal_description prism
_exptl_crystal_F_000 736
_exptl_crystal_size_max 0.200
_exptl_crystal_size_mid 0.150
_exptl_crystal_size_min 0.150
_refine_diff_density_max 0.493
_refine_diff_density_min -0.347
_refine_diff_density_rms 0.073
_refine_ls_extinction_coef 0.113(17)
_refine_ls_extinction_expression Fc^*^=kFc[1+0.001xFc^2^\l^3^/sin(2\q)]^-1/4^
_refine_ls_extinction_method 'SHELXL-2019/2 (Sheldrick 2019)'
_refine_ls_goodness_of_fit_ref 1.183
_refine_ls_hydrogen_treatment constr
_refine_ls_matrix_type full
_refine_ls_number_parameters 249
_refine_ls_number_reflns 17112
_refine_ls_number_restraints 0
_refine_ls_restrained_S_all 1.183
_refine_ls_R_factor_all 0.0649
_refine_ls_R_factor_gt 0.0587
_refine_ls_shift/su_max 0.001
_refine_ls_shift/su_mean 0.000
_refine_ls_structure_factor_coef Fsqd
_refine_ls_weighting_details 'w=1/[\s^2^(Fo^2^)+(0.1440P)^2^] where P=(Fo^2^+2Fc^2^)/3'
_refine_ls_weighting_scheme calc
_refine_ls_wR_factor_gt 0.2000
_refine_ls_wR_factor_ref 0.2066
_reflns_Friedel_coverage 0.000
_reflns_number_gt 13729
_reflns_number_total 17112
_reflns_threshold_expression 'I > 2\s(I)'
_twin_special_details
;
Component 2 rotated by 5.1811\% 
around [0.04 -0.85 -0.53] (reciprocal) or [-0.05 -0.59 -0.80] (direct)
;
_cod_data_source_file d6dt00412a2.cif
_cod_data_source_block BO_SM346-1_P24
_cod_depositor_comments 'Adding full bibliography for 7720366--7720383.cif.'
_cod_original_cell_volume 1906.4(10)
_cod_original_sg_symbol_H-M 'P 21/c'
_cod_database_code 7720383
_shelx_shelxl_version_number 2019/3
_shelx_space_group_comment
;
The symmetry employed for this shelxl refinement is uniquely defined
by the following loop, which should always be used as a source of
symmetry information in preference to the above space-group names.
They are only intended as comments.
;
_shelx_estimated_absorpt_t_min 0.991
_shelx_estimated_absorpt_t_max 0.993
_cell_oxdiff_measurement_reflns_used 43946
_oxdiff_exptl_absorpt_empirical_full_min 0.874
_oxdiff_exptl_absorpt_empirical_full_max 1.243
_oxdiff_exptl_absorpt_empirical_details
;
Empirical correction (ABSPACK) includes:
- Absorption correction using spherical harmonics
- Frame scaling
;
_oxdiff_twin_items 2
_oxdiff_twin_integration_method simultaneous

loop_
_space_group_symop_operation_xyz
'x, y, z'
'-x, y+1/2, -z+1/2'
'-x, -y, -z'
'x, -y-1/2, z-1/2'

loop_
_atom_site_label
_atom_site_type_symbol
_atom_site_fract_x
_atom_site_fract_y
_atom_site_fract_z
_atom_site_U_iso_or_equiv
_atom_site_adp_type
_atom_site_occupancy
_atom_site_site_symmetry_order
_atom_site_calc_flag
_atom_site_refinement_flags_posn
_atom_site_refinement_flags_adp
_atom_site_refinement_flags_occupancy
_atom_site_disorder_assembly
_atom_site_disorder_group
B1 B 0.60986(7) 0.61353(6) 0.73358(9) 0.01740(16) Uani 1 1 d . . . . .
O1 O 0.51656(5) 0.66135(4) 0.68318(6) 0.01882(14) Uani 1 1 d . . . . .
C1 C 0.26345(7) 0.76235(5) 0.62700(8) 0.01873(16) Uani 1 1 d . . . . .
C2 C 0.34558(7) 0.73030(5) 0.68869(8) 0.01862(16) Uani 1 1 d . . . . .
C3 C 0.44010(6) 0.68824(5) 0.75989(8) 0.01763(15) Uani 1 1 d . . . . .
C4 C 0.45240(7) 0.67277(6) 0.88920(8) 0.01860(16) Uani 1 1 d . . . . .
H4A H 0.400208 0.696572 0.939021 0.022 Uiso 1 1 calc R U . . .
C5 C 0.54363(6) 0.62063(5) 0.95299(8) 0.01731(15) Uani 1 1 d . . . . .
C6 C 0.55076(7) 0.59831(6) 1.08558(8) 0.02035(16) Uani 1 1 d . . . . .
H6A H 0.498547 0.621194 1.136141 0.024 Uiso 1 1 calc R U . . .
C7 C 0.63432(7) 0.54286(6) 1.14159(8) 0.02231(17) Uani 1 1 d . . . . .
H7A H 0.639013 0.527515 1.230910 0.027 Uiso 1 1 calc R U . . .
C8 C 0.71244(7) 0.50889(6) 1.06803(9) 0.02242(17) Uani 1 1 d . . . . .
H8A H 0.768663 0.469962 1.107167 0.027 Uiso 1 1 calc R U . . .
C9 C 0.70727(7) 0.53225(5) 0.93854(8) 0.01998(16) Uani 1 1 d . . . . .
H9A H 0.761244 0.510234 0.889700 0.024 Uiso 1 1 calc R U . . .
C10 C 0.62310(6) 0.58818(5) 0.87842(8) 0.01742(15) Uani 1 1 d . . . . .
C11 C 0.16675(6) 0.79827(5) 0.54986(8) 0.01665(15) Uani 1 1 d . . . . .
C12 C 0.14374(7) 0.77701(6) 0.41746(8) 0.02076(16) Uani 1 1 d . . . . .
H12A H 0.191333 0.738239 0.380225 0.025 Uiso 1 1 calc R U . . .
C13 C 0.05129(7) 0.81258(6) 0.34045(9) 0.02324(17) Uani 1 1 d . . . . .
H13A H 0.036277 0.798606 0.250370 0.028 Uiso 1 1 calc R U . . .
C14 C -0.01955(7) 0.86875(6) 0.39493(9) 0.02284(17) Uani 1 1 d . . . . .
H14A H -0.082577 0.893103 0.341953 0.027 Uiso 1 1 calc R U . . .
C15 C 0.00208(7) 0.88904(6) 0.52654(9) 0.02097(16) Uani 1 1 d . . . . .
H15A H -0.046960 0.926519 0.563784 0.025 Uiso 1 1 calc R U . . .
C16 C 0.09517(7) 0.85480(5) 0.60417(8) 0.01883(16) Uani 1 1 d . . . . .
H16A H 0.110322 0.869662 0.693935 0.023 Uiso 1 1 calc R U . . .
C111 C 0.69357(6) 0.59178(5) 0.63627(8) 0.01754(15) Uani 1 1 d . . . . .
C112 C 0.76825(6) 0.65691(5) 0.60667(8) 0.01900(16) Uani 1 1 d . . . . .
C113 C 0.84129(7) 0.63845(6) 0.51809(8) 0.02163(17) Uani 1 1 d . . . . .
H11A H 0.891544 0.682531 0.498941 0.026 Uiso 1 1 calc R U . . .
C114 C 0.84196(7) 0.55717(6) 0.45757(8) 0.02216(17) Uani 1 1 d . . . . .
C115 C 0.76880(7) 0.49268(6) 0.48867(8) 0.02198(17) Uani 1 1 d . . . . .
H11B H 0.769062 0.436619 0.448811 0.026 Uiso 1 1 calc R U . . .
C116 C 0.69510(7) 0.50879(5) 0.57723(8) 0.01942(16) Uani 1 1 d . . . . .
C117 C 0.76973(8) 0.74636(6) 0.66834(10) 0.02630(19) Uani 1 1 d . . . . .
H11C H 0.782803 0.740358 0.763370 0.039 Uiso 1 1 calc R U . . .
H11D H 0.698139 0.775337 0.641282 0.039 Uiso 1 1 calc R U . . .
H11E H 0.829204 0.781617 0.640486 0.039 Uiso 1 1 calc R U . . .
C118 C 0.91913(8) 0.54068(8) 0.35930(9) 0.0308(2) Uani 1 1 d . . . . .
H11F H 0.925037 0.477424 0.345074 0.046 Uiso 1 1 calc R U . . .
H11G H 0.992763 0.564514 0.392134 0.046 Uiso 1 1 calc R U . . .
H11H H 0.889701 0.569379 0.276861 0.046 Uiso 1 1 calc R U . . .
C119 C 0.61726(8) 0.43694(6) 0.60843(9) 0.02575(18) Uani 1 1 d . . . . .
H11I H 0.541668 0.460326 0.601843 0.039 Uiso 1 1 calc R U . . .
H11J H 0.641449 0.415469 0.697119 0.039 Uiso 1 1 calc R U . . .
H11K H 0.618328 0.388555 0.546516 0.039 Uiso 1 1 calc R U . . .

loop_
_atom_site_aniso_label
_atom_site_aniso_U_11
_atom_site_aniso_U_22
_atom_site_aniso_U_33
_atom_site_aniso_U_23
_atom_site_aniso_U_13
_atom_site_aniso_U_12
B1 0.0152(3) 0.0200(4) 0.0171(4) 0.0004(3) 0.0026(3) 0.0010(3)
O1 0.0155(2) 0.0260(3) 0.0154(3) 0.0005(2) 0.00338(19) 0.0042(2)
C1 0.0174(3) 0.0226(3) 0.0167(3) 0.0005(2) 0.0041(3) 0.0024(3)
C2 0.0172(3) 0.0225(3) 0.0164(3) 0.0000(2) 0.0034(3) 0.0026(3)
C3 0.0149(3) 0.0218(3) 0.0162(3) -0.0001(2) 0.0025(2) 0.0023(2)
C4 0.0164(3) 0.0236(3) 0.0160(3) -0.0002(2) 0.0032(3) 0.0015(3)
C5 0.0157(3) 0.0206(3) 0.0153(3) 0.0004(2) 0.0016(2) -0.0013(2)
C6 0.0206(3) 0.0245(4) 0.0157(3) 0.0010(3) 0.0019(3) -0.0029(3)
C7 0.0225(4) 0.0259(4) 0.0172(4) 0.0037(3) -0.0012(3) -0.0043(3)
C8 0.0193(3) 0.0231(4) 0.0233(4) 0.0041(3) -0.0020(3) -0.0007(3)
C9 0.0152(3) 0.0223(3) 0.0217(4) 0.0016(3) 0.0004(3) -0.0001(3)
C10 0.0147(3) 0.0201(3) 0.0171(3) 0.0006(2) 0.0014(2) -0.0004(2)
C11 0.0139(3) 0.0200(3) 0.0162(3) 0.0014(2) 0.0028(2) 0.0015(2)
C12 0.0175(3) 0.0260(4) 0.0185(4) -0.0024(3) 0.0018(3) 0.0033(3)
C13 0.0209(4) 0.0298(4) 0.0180(4) -0.0025(3) -0.0004(3) 0.0037(3)
C14 0.0183(3) 0.0267(4) 0.0223(4) 0.0013(3) -0.0008(3) 0.0043(3)
C15 0.0183(3) 0.0231(3) 0.0221(4) 0.0008(3) 0.0050(3) 0.0049(3)
C16 0.0180(3) 0.0227(3) 0.0162(3) 0.0011(2) 0.0042(3) 0.0028(3)
C111 0.0152(3) 0.0216(3) 0.0157(3) 0.0008(2) 0.0021(2) 0.0022(2)
C112 0.0158(3) 0.0226(3) 0.0186(4) 0.0014(3) 0.0026(3) 0.0016(3)
C113 0.0174(3) 0.0286(4) 0.0194(4) 0.0044(3) 0.0044(3) 0.0016(3)
C114 0.0183(3) 0.0333(4) 0.0151(3) 0.0024(3) 0.0032(3) 0.0057(3)
C115 0.0227(4) 0.0263(4) 0.0169(4) -0.0022(3) 0.0029(3) 0.0050(3)
C116 0.0189(3) 0.0228(3) 0.0163(3) 0.0004(3) 0.0019(3) 0.0015(3)
C117 0.0241(4) 0.0226(4) 0.0324(5) -0.0006(3) 0.0049(3) 0.0003(3)
C118 0.0258(4) 0.0487(6) 0.0194(4) 0.0013(4) 0.0083(3) 0.0083(4)
C119 0.0287(4) 0.0233(4) 0.0254(4) -0.0002(3) 0.0048(3) -0.0031(3)

loop_
_atom_type_symbol
_atom_type_description
_atom_type_scat_dispersion_real
_atom_type_scat_dispersion_imag
_atom_type_scat_source
C C 0.0013 0.0009 'International Tables Vol C Tables 4.2.6.8 and 6.1.1.4'
H H 0.0000 0.0000 'International Tables Vol C Tables 4.2.6.8 and 6.1.1.4'
B B 0.0007 0.0004 'International Tables Vol C Tables 4.2.6.8 and 6.1.1.4'
O O 0.0058 0.0036 'International Tables Vol C Tables 4.2.6.8 and 6.1.1.4'

loop_
_geom_angle_atom_site_label_1
_geom_angle_atom_site_label_2
_geom_angle_atom_site_label_3
_geom_angle
_geom_angle_site_symmetry_1
_geom_angle_site_symmetry_3
_geom_angle_publ_flag
O1 B1 C10 117.46(8) . . ?
O1 B1 C111 116.23(7) . . ?
C10 B1 C111 126.30(7) . . ?
C3 O1 B1 121.77(7) . . ?
C2 C1 C11 177.84(8) . . ?
C1 C2 C3 177.11(9) . . ?
C4 C3 O1 122.74(8) . . ?
C4 C3 C2 123.74(8) . . ?
O1 C3 C2 113.47(7) . . ?
C3 C4 C5 121.02(8) . . ?
C3 C4 H4A 119.5 . . ?
C5 C4 H4A 119.5 . . ?
C6 C5 C10 120.23(8) . . ?
C6 C5 C4 120.78(8) . . ?
C10 C5 C4 118.91(7) . . ?
C7 C6 C5 119.49(8) . . ?
C7 C6 H6A 120.3 . . ?
C5 C6 H6A 120.3 . . ?
C6 C7 C8 120.82(8) . . ?
C6 C7 H7A 119.6 . . ?
C8 C7 H7A 119.6 . . ?
C9 C8 C7 119.87(8) . . ?
C9 C8 H8A 120.1 . . ?
C7 C8 H8A 120.1 . . ?
C8 C9 C10 120.76(8) . . ?
C8 C9 H9A 119.6 . . ?
C10 C9 H9A 119.6 . . ?
C9 C10 C5 118.80(8) . . ?
C9 C10 B1 123.30(8) . . ?
C5 C10 B1 117.86(7) . . ?
C12 C11 C16 119.52(8) . . ?
C12 C11 C1 119.21(8) . . ?
C16 C11 C1 121.28(7) . . ?
C13 C12 C11 120.01(8) . . ?
C13 C12 H12A 120.0 . . ?
C11 C12 H12A 120.0 . . ?
C12 C13 C14 120.23(8) . . ?
C12 C13 H13A 119.9 . . ?
C14 C13 H13A 119.9 . . ?
C15 C14 C13 119.96(8) . . ?
C15 C14 H14A 120.0 . . ?
C13 C14 H14A 120.0 . . ?
C14 C15 C16 120.32(8) . . ?
C14 C15 H15A 119.8 . . ?
C16 C15 H15A 119.8 . . ?
C15 C16 C11 119.95(8) . . ?
C15 C16 H16A 120.0 . . ?
C11 C16 H16A 120.0 . . ?
C116 C111 C112 119.11(8) . . ?
C116 C111 B1 121.41(7) . . ?
C112 C111 B1 119.48(7) . . ?
C113 C112 C111 119.69(8) . . ?
C113 C112 C117 119.54(8) . . ?
C111 C112 C117 120.76(8) . . ?
C114 C113 C112 121.56(8) . . ?
C114 C113 H11A 119.2 . . ?
C112 C113 H11A 119.2 . . ?
C113 C114 C115 118.39(8) . . ?
C113 C114 C118 120.07(9) . . ?
C115 C114 C118 121.53(9) . . ?
C114 C115 C116 121.51(8) . . ?
C114 C115 H11B 119.2 . . ?
C116 C115 H11B 119.2 . . ?
C115 C116 C111 119.71(8) . . ?
C115 C116 C119 119.82(8) . . ?
C111 C116 C119 120.47(8) . . ?
C112 C117 H11C 109.5 . . ?
C112 C117 H11D 109.5 . . ?
H11C C117 H11D 109.5 . . ?
C112 C117 H11E 109.5 . . ?
H11C C117 H11E 109.5 . . ?
H11D C117 H11E 109.5 . . ?
C114 C118 H11F 109.5 . . ?
C114 C118 H11G 109.5 . . ?
H11F C118 H11G 109.5 . . ?
C114 C118 H11H 109.5 . . ?
H11F C118 H11H 109.5 . . ?
H11G C118 H11H 109.5 . . ?
C116 C119 H11I 109.5 . . ?
C116 C119 H11J 109.5 . . ?
H11I C119 H11J 109.5 . . ?
C116 C119 H11K 109.5 . . ?
H11I C119 H11K 109.5 . . ?
H11J C119 H11K 109.5 . . ?

loop_
_geom_bond_atom_site_label_1
_geom_bond_atom_site_label_2
_geom_bond_distance
_geom_bond_site_symmetry_2
_geom_bond_publ_flag
B1 O1 1.3847(12) . ?
B1 C10 1.5378(12) . ?
B1 C111 1.5751(13) . ?
O1 C3 1.3761(11) . ?
C1 C2 1.2069(12) . ?
C1 C11 1.4298(13) . ?
C2 C3 1.4236(13) . ?
C3 C4 1.3493(12) . ?
C4 C5 1.4435(12) . ?
C4 H4A 0.9500 . ?
C5 C6 1.4083(11) . ?
C5 C10 1.4168(12) . ?
C6 C7 1.3821(13) . ?
C6 H6A 0.9500 . ?
C7 C8 1.4058(14) . ?
C7 H7A 0.9500 . ?
C8 C9 1.3834(12) . ?
C8 H8A 0.9500 . ?
C9 C10 1.4054(12) . ?
C9 H9A 0.9500 . ?
C11 C12 1.3993(12) . ?
C11 C16 1.4034(11) . ?
C12 C13 1.3892(13) . ?
C12 H12A 0.9500 . ?
C13 C14 1.3947(13) . ?
C13 H13A 0.9500 . ?
C14 C15 1.3872(13) . ?
C14 H14A 0.9500 . ?
C15 C16 1.3901(13) . ?
C15 H15A 0.9500 . ?
C16 H16A 0.9500 . ?
C111 C116 1.4075(12) . ?
C111 C112 1.4114(12) . ?
C112 C113 1.4012(13) . ?
C112 C117 1.5058(13) . ?
C113 C114 1.3902(13) . ?
C113 H11A 0.9500 . ?
C114 C115 1.3971(13) . ?
C114 C118 1.5090(14) . ?
C115 C116 1.4003(13) . ?
C115 H11B 0.9500 . ?
C116 C119 1.5154(13) . ?
C117 H11C 0.9800 . ?
C117 H11D 0.9800 . ?
C117 H11E 0.9800 . ?
C118 H11F 0.9800 . ?
C118 H11G 0.9800 . ?
C118 H11H 0.9800 . ?
C119 H11I 0.9800 . ?
C119 H11J 0.9800 . ?
C119 H11K 0.9800 . ?

loop_
_geom_torsion_atom_site_label_1
_geom_torsion_atom_site_label_2
_geom_torsion_atom_site_label_3
_geom_torsion_atom_site_label_4
_geom_torsion
_geom_torsion_site_symmetry_1
_geom_torsion_site_symmetry_2
_geom_torsion_site_symmetry_3
_geom_torsion_site_symmetry_4
_geom_torsion_publ_flag
C10 B1 O1 C3 2.29(11) . . . . ?
C111 B1 O1 C3 -176.69(7) . . . . ?
B1 O1 C3 C4 2.37(12) . . . . ?
B1 O1 C3 C2 -175.17(7) . . . . ?
O1 C3 C4 C5 -4.81(13) . . . . ?
C2 C3 C4 C5 172.48(7) . . . . ?
C3 C4 C5 C6 -174.44(8) . . . . ?
C3 C4 C5 C10 2.26(12) . . . . ?
C10 C5 C6 C7 -1.52(12) . . . . ?
C4 C5 C6 C7 175.13(8) . . . . ?
C5 C6 C7 C8 0.31(13) . . . . ?
C6 C7 C8 C9 1.18(13) . . . . ?
C7 C8 C9 C10 -1.45(13) . . . . ?
C8 C9 C10 C5 0.25(12) . . . . ?
C8 C9 C10 B1 -177.36(8) . . . . ?
C6 C5 C10 C9 1.25(12) . . . . ?
C4 C5 C10 C9 -175.47(7) . . . . ?
C6 C5 C10 B1 178.99(7) . . . . ?
C4 C5 C10 B1 2.27(11) . . . . ?
O1 B1 C10 C9 173.15(7) . . . . ?
C111 B1 C10 C9 -7.98(13) . . . . ?
O1 B1 C10 C5 -4.48(11) . . . . ?
C111 B1 C10 C5 174.38(7) . . . . ?
C16 C11 C12 C13 0.74(12) . . . . ?
C1 C11 C12 C13 -178.80(8) . . . . ?
C11 C12 C13 C14 -0.72(13) . . . . ?
C12 C13 C14 C15 -0.18(14) . . . . ?
C13 C14 C15 C16 1.07(14) . . . . ?
C14 C15 C16 C11 -1.05(13) . . . . ?
C12 C11 C16 C15 0.15(12) . . . . ?
C1 C11 C16 C15 179.68(8) . . . . ?
O1 B1 C111 C116 -100.73(9) . . . . ?
C10 B1 C111 C116 80.39(11) . . . . ?
O1 B1 C111 C112 78.83(10) . . . . ?
C10 B1 C111 C112 -100.05(10) . . . . ?
C116 C111 C112 C113 0.88(12) . . . . ?
B1 C111 C112 C113 -178.68(7) . . . . ?
C116 C111 C112 C117 -179.64(8) . . . . ?
B1 C111 C112 C117 0.79(12) . . . . ?
C111 C112 C113 C114 0.27(13) . . . . ?
C117 C112 C113 C114 -179.21(8) . . . . ?
C112 C113 C114 C115 -1.09(13) . . . . ?
C112 C113 C114 C118 177.94(8) . . . . ?
C113 C114 C115 C116 0.77(13) . . . . ?
C118 C114 C115 C116 -178.25(8) . . . . ?
C114 C115 C116 C111 0.37(13) . . . . ?
C114 C115 C116 C119 -179.88(8) . . . . ?
C112 C111 C116 C115 -1.19(12) . . . . ?
B1 C111 C116 C115 178.36(7) . . . . ?
C112 C111 C116 C119 179.06(7) . . . . ?
B1 C111 C116 C119 -1.39(12) . . . . ?

loop_
_twin_individual_id
_twin_individual_mass_fraction_refined
_oxdiff_twin_reflns_isolated
_oxdiff_twin_reflns_overlapped
_twin_individual_twin_lattice_type
_twin_individual_twin_matrix_11
_twin_individual_twin_matrix_12
_twin_individual_twin_matrix_13
_twin_individual_twin_matrix_21
_twin_individual_twin_matrix_22
_twin_individual_twin_matrix_23
_twin_individual_twin_matrix_31
_twin_individual_twin_matrix_32
_twin_individual_twin_matrix_33
1 0.8341 62933 2204 ref 1.0000 0.0000 0.0000 0.0000 1.0000 0.0000 0.0000 0.0000 1.0000
2 0.1659 64283 2204 nmt 0.9855 0.0483 -0.0790 -0.0768 0.9980 -0.0026 0.0577 -0.0018 1.0069
